data_7204842
loop_
_publ_author_name
'Peter J. Skabara'
'Rory Berridge'
'Eric J. L. McInnes'
'David P. West'
'Simon J. Coles'
'Michael B. Hursthouse'
'Klaus M\"ullen'

_publ_section_title
;
 The electroactivity of tetrathiafulvalene vs. polythiophene: synthesis
 and characterisation of a fused thieno--TTF polymer
;
_journal_issue 13
_journal_name_full 'J. Mater. Chem.'
_journal_page_first 1964
_journal_page_last 1969
_journal_paper_doi 10.1039/b400809j
_journal_volume 14
_journal_year 2004
_chemical_formula_sum 'C20 H26 Br2 S7'
_chemical_formula_weight 650.65
_chemical_name_systematic
;
?
;
_space_group_IT_number 2
_symmetry_cell_setting triclinic
_symmetry_space_group_name_Hall '-P 1'
_symmetry_space_group_name_H-M 'P -1'
_atom_sites_solution_hydrogens geom
_atom_sites_solution_primary direct
_atom_sites_solution_secondary difmap
_audit_creation_method SHELXL-97
_cell_angle_alpha 96.69(3)
_cell_angle_beta 98.74(3)
_cell_angle_gamma 104.21(3)
_cell_formula_units_Z 2
_cell_length_a 7.7910(16)
_cell_length_b 11.819(2)
_cell_length_c 15.064(3)
_cell_measurement_reflns_used 14353
_cell_measurement_temperature 150(2)
_cell_measurement_theta_max 27.44
_cell_measurement_theta_min 2.09
_cell_volume 1311.8(5)
_computing_cell_refinement 'DENZO, COLLECT'
_computing_data_reduction 'DENZO, COLLECT'
_computing_molecular_graphics 'CAMERON (Watkin, Pearce 1995)'
_computing_structure_refinement 'SHELXL-97 (Sheldrick, 1997)'
_computing_structure_solution 'SHELXS-97 (Sheldrick, 1997)'
_diffrn_ambient_temperature 150(2)
_diffrn_detector_area_resol_mean 9.091
_diffrn_measured_fraction_theta_full 0.987
_diffrn_measured_fraction_theta_max 0.987
_diffrn_measurement_device_type 'Nonius KappaCCD Area Detector'
_diffrn_measurement_method 'Phi and Omega scans to fill Ewald Sphere'
_diffrn_radiation_monochromator graphite
_diffrn_radiation_source 'Nonius FR591 rotating anode'
_diffrn_radiation_type MoK\a
_diffrn_radiation_wavelength 0.71073
_diffrn_reflns_av_R_equivalents 0.0720
_diffrn_reflns_av_sigmaI/netI 0.0737
_diffrn_reflns_limit_h_max 8
_diffrn_reflns_limit_h_min -10
_diffrn_reflns_limit_k_max 15
_diffrn_reflns_limit_k_min -15
_diffrn_reflns_limit_l_max 19
_diffrn_reflns_limit_l_min -19
_diffrn_reflns_number 14353
_diffrn_reflns_theta_full 27.44
_diffrn_reflns_theta_max 27.44
_diffrn_reflns_theta_min 2.09
_exptl_absorpt_coefficient_mu 3.654
_exptl_absorpt_correction_T_max 0.939
_exptl_absorpt_correction_T_min 0.755
_exptl_absorpt_correction_type multi-scan
_exptl_crystal_colour orange
_exptl_crystal_density_diffrn 1.647
_exptl_crystal_density_method 'not measured'
_exptl_crystal_description needle
_exptl_crystal_F_000 656
_exptl_crystal_size_max 0.55
_exptl_crystal_size_mid 0.075
_exptl_crystal_size_min 0.025
_refine_diff_density_max 1.024
_refine_diff_density_min -0.880
_refine_diff_density_rms 0.122
_refine_ls_extinction_coef 0.0112(12)
_refine_ls_extinction_expression Fc^*^=kFc[1+0.001xFc^2^\l^3^/sin(2\q)]^-1/4^
_refine_ls_extinction_method SHELXL
_refine_ls_goodness_of_fit_ref 0.860
_refine_ls_hydrogen_treatment mixed
_refine_ls_matrix_type full
_refine_ls_number_parameters 275
_refine_ls_number_reflns 5919
_refine_ls_number_restraints 0
_refine_ls_restrained_S_all 0.860
_refine_ls_R_factor_all 0.0595
_refine_ls_R_factor_gt 0.0430
_refine_ls_shift/su_max 0.358
_refine_ls_shift/su_mean 0.019
_refine_ls_structure_factor_coef Fsqd
_refine_ls_weighting_details 'calc w=1/[\s^2^(Fo^2^)+(0.1000P)^2^+0.0000P] where P=(Fo^2^+2Fc^2^)/3'
_refine_ls_weighting_scheme calc
_refine_ls_wR_factor_gt 0.1149
_refine_ls_wR_factor_ref 0.1308
_reflns_number_gt 4738
_reflns_number_total 5919
_reflns_threshold_expression >2sigma(I)
_cod_data_source_file b400809j.txt
_cod_data_source_block s92
_cod_depositor_comments
;
The following automatic conversions were performed:
'_symmetry_cell_setting' value 'Triclinic' changed to 'triclinic'
according to '/home/saulius/struct/CIF-dictionaries/cif_core.dic'
dictionary named 'cif_core.dic' version 2.4.1 from 2010-06-29.

Automatic conversion script
Id: cif_fix_enum 1527 2010-12-29 10:47:43Z saulius 

The following automatic conversions were performed:

'_exptl_absorpt_correction_type' tag value 'multi-scans' was replaced
with 'multi-scan' value.

Automatic conversion script
Id: cif_fix_values 1646 2011-03-28 12:23:43Z adriana 
;
_cod_original_cell_volume 1311.9(5)
_cod_original_sg_symbol_H-M P-1
_cod_database_code 7204842

loop_
_symmetry_equiv_pos_as_xyz
'x, y, z'
'-x, -y, -z'

loop_
_atom_site_label
_atom_site_type_symbol
_atom_site_fract_x
_atom_site_fract_y
_atom_site_fract_z
_atom_site_U_iso_or_equiv
_atom_site_adp_type
_atom_site_occupancy
_atom_site_symmetry_multiplicity
_atom_site_calc_flag
_atom_site_refinement_flags
_atom_site_disorder_assembly
_atom_site_disorder_group
Br1 Br 0.06593(4) 0.86891(3) 0.49339(2) 0.02936(13) Uani 1 1 d . . .
Br2 Br -0.18425(6) 0.43698(3) 0.19855(3) 0.04179(14) Uani 1 1 d . . .
S1 S -0.02018(11) 0.68973(7) 0.31233(6) 0.0273(2) Uani 1 1 d . . .
S2 S -0.18778(11) 0.60520(7) 0.56058(6) 0.02568(19) Uani 1 1 d . . .
S3 S -0.31100(11) 0.39028(7) 0.41446(6) 0.0269(2) Uani 1 1 d . . .
S4 S -0.37561(11) 0.44901(7) 0.69923(6) 0.02660(19) Uani 1 1 d . . .
S5 S -0.49446(11) 0.23894(7) 0.55550(6) 0.02637(19) Uani 1 1 d . . .
S6 S -0.53734(11) 0.31920(8) 0.83879(6) 0.0314(2) Uani 1 1 d . . .
S7 S -0.66708(10) 0.07922(7) 0.67549(7) 0.0302(2) Uani 1 1 d . . .
C1 C -0.0367(4) 0.7195(3) 0.4248(2) 0.0227(6) Uani 1 1 d . . .
C2 C -0.1390(4) 0.5440(3) 0.3054(2) 0.0249(7) Uani 1 1 d . . .
C3 C -0.1884(4) 0.5206(3) 0.3855(2) 0.0232(6) Uani 1 1 d . . .
C4 C -0.1301(4) 0.6223(3) 0.4546(2) 0.0223(6) Uani 1 1 d . . .
C5 C -0.2996(4) 0.4532(3) 0.5283(2) 0.0233(6) Uani 1 1 d . . .
C6 C -0.3753(4) 0.3889(3) 0.5869(2) 0.0229(6) Uani 1 1 d . . .
C7 C -0.4842(4) 0.3141(3) 0.7301(2) 0.0241(7) Uani 1 1 d . . .
C8 C -0.5368(4) 0.2188(3) 0.6648(2) 0.0235(7) Uani 1 1 d . . .
C9 C -0.3146(5) 0.3707(3) 0.9107(3) 0.0334(8) Uani 1 1 d . . .
H9A H -0.2479 0.4411 0.8911 0.040 Uiso 1 1 calc R . .
H9B H -0.3281 0.3929 0.9728 0.040 Uiso 1 1 calc R . .
C10 C -0.2055(4) 0.2804(3) 0.9094(3) 0.0311(7) Uani 1 1 d . . .
H10A H -0.2741 0.2085 0.9263 0.037 Uiso 1 1 calc R . .
H10B H -0.1860 0.2613 0.8480 0.037 Uiso 1 1 calc R . .
C11 C -0.0244(5) 0.3239(3) 0.9736(3) 0.0355(8) Uani 1 1 d . . .
H11A H 0.0444 0.3955 0.9563 0.043 Uiso 1 1 calc R . .
H11B H -0.0442 0.3440 1.0348 0.043 Uiso 1 1 calc R . .
C12 C 0.0854(5) 0.2344(4) 0.9738(3) 0.0388(9) Uani 1 1 d . B .
H12A H 0.0139 0.1613 0.9877 0.047 Uiso 1 1 calc R . .
H12B H 0.1108 0.2177 0.9133 0.047 Uiso 1 1 calc R . .
C13 C 0.2615(5) 0.2747(5) 1.0414(3) 0.0521(11) Uani 1 1 d . . .
H13A H 0.3299 0.3479 1.0263 0.062 Uiso 1 1 calc R A 1
H13B H 0.2327 0.2941 1.1008 0.062 Uiso 1 1 calc R A 1
C14 C 0.382(4) 0.198(3) 1.051(2) 0.051(6) Uani 0.50 1 d P B 1
H14A H 0.3155 0.1219 1.0610 0.076 Uiso 0.50 1 calc PR B 1
H14B H 0.4780 0.2325 1.1023 0.076 Uiso 0.50 1 calc PR B 1
H14C H 0.4309 0.1889 0.9970 0.076 Uiso 0.50 1 calc PR B 1
C14 C 0.354(4) 0.170(3) 1.034(2) 0.054(6) Uani 0.50 1 d P B 2
H14D H 0.4710 0.1934 1.0723 0.082 Uiso 0.50 1 calc PR B 2
H14E H 0.3672 0.1501 0.9717 0.082 Uiso 0.50 1 calc PR B 2
H14F H 0.2810 0.1017 1.0518 0.082 Uiso 0.50 1 calc PR B 2
C15 C -0.5193(5) -0.0153(3) 0.6525(3) 0.0323(8) Uani 1 1 d . . .
H15A H -0.5857 -0.0972 0.6491 0.039 Uiso 1 1 calc R . .
H15B H -0.4869 -0.0060 0.5936 0.039 Uiso 1 1 calc R . .
C16 C -0.3492(4) 0.0109(3) 0.7228(3) 0.0310(7) Uani 1 1 d . . .
H16A H -0.3801 0.0114 0.7828 0.037 Uiso 1 1 calc R . .
H16B H -0.2744 0.0890 0.7207 0.037 Uiso 1 1 calc R . .
C17 C -0.2423(5) -0.0792(3) 0.7080(3) 0.0349(8) Uani 1 1 d . . .
H17A H -0.2129 -0.0806 0.6477 0.042 Uiso 1 1 calc R . .
H17B H -0.3163 -0.1571 0.7111 0.042 Uiso 1 1 calc R . .
C18 C -0.0692(5) -0.0512(3) 0.7783(3) 0.0361(8) Uani 1 1 d . . .
H18A H 0.0056 0.0259 0.7737 0.043 Uiso 1 1 calc R . .
H18B H -0.0992 -0.0467 0.8386 0.043 Uiso 1 1 calc R . .
C19 C 0.0391(5) -0.1414(4) 0.7681(3) 0.0445(10) Uani 1 1 d . . .
H19A H 0.0723 -0.1449 0.7085 0.053 Uiso 1 1 calc R . .
H19B H -0.0353 -0.2189 0.7720 0.053 Uiso 1 1 calc R . .
C20 C 0.2094(5) -0.1104(4) 0.8413(4) 0.0537(12) Uani 1 1 d . . .
H20A H 0.2832 -0.0337 0.8377 0.081 Uiso 1 1 calc R . .
H20B H 0.2754 -0.1682 0.8319 0.081 Uiso 1 1 calc R . .
H20C H 0.1767 -0.1100 0.9002 0.081 Uiso 1 1 calc R . .

loop_
_atom_site_aniso_label
_atom_site_aniso_U_11
_atom_site_aniso_U_22
_atom_site_aniso_U_33
_atom_site_aniso_U_23
_atom_site_aniso_U_13
_atom_site_aniso_U_12
Br1 0.02968(19) 0.01936(19) 0.0373(2) 0.00295(15) 0.00624(15) 0.00399(13)
Br2 0.0601(3) 0.0365(2) 0.0274(2) -0.00208(17) 0.01310(18) 0.01060(18)
S1 0.0300(4) 0.0258(4) 0.0288(5) 0.0081(3) 0.0117(3) 0.0067(3)
S2 0.0310(4) 0.0209(4) 0.0239(4) 0.0023(3) 0.0084(3) 0.0034(3)
S3 0.0327(4) 0.0205(4) 0.0254(5) 0.0033(3) 0.0080(3) 0.0017(3)
S4 0.0311(4) 0.0230(4) 0.0258(5) 0.0042(3) 0.0084(3) 0.0057(3)
S5 0.0309(4) 0.0211(4) 0.0268(5) 0.0050(3) 0.0085(3) 0.0041(3)
S6 0.0271(4) 0.0437(5) 0.0262(5) 0.0094(4) 0.0097(3) 0.0102(4)
S7 0.0245(4) 0.0269(4) 0.0400(5) 0.0125(4) 0.0084(3) 0.0039(3)
C1 0.0213(14) 0.0204(15) 0.0282(18) 0.0067(13) 0.0057(12) 0.0071(11)
C2 0.0251(15) 0.0219(15) 0.0291(19) 0.0036(14) 0.0100(13) 0.0060(12)
C3 0.0200(14) 0.0218(15) 0.0272(18) 0.0024(13) 0.0048(12) 0.0050(12)
C4 0.0237(14) 0.0200(15) 0.0247(17) 0.0054(13) 0.0063(12) 0.0067(12)
C5 0.0223(14) 0.0222(15) 0.0265(18) 0.0073(13) 0.0045(12) 0.0065(12)
C6 0.0205(14) 0.0223(15) 0.0279(18) 0.0064(13) 0.0060(12) 0.0076(12)
C7 0.0198(14) 0.0290(17) 0.0257(18) 0.0098(14) 0.0058(12) 0.0072(12)
C8 0.0204(14) 0.0246(16) 0.0286(18) 0.0105(14) 0.0080(12) 0.0070(12)
C9 0.0342(17) 0.0394(19) 0.027(2) 0.0063(16) 0.0056(14) 0.0108(15)
C10 0.0293(17) 0.0329(18) 0.0293(19) 0.0004(15) 0.0063(14) 0.0067(14)
C11 0.0323(18) 0.045(2) 0.029(2) 0.0051(17) 0.0063(15) 0.0090(15)
C12 0.0331(18) 0.051(2) 0.034(2) 0.0118(18) 0.0102(16) 0.0107(16)
C13 0.042(2) 0.085(3) 0.034(2) 0.014(2) 0.0035(18) 0.025(2)
C14 0.021(6) 0.060(12) 0.064(13) 0.011(8) -0.012(6) 0.008(7)
C14 0.038(11) 0.082(17) 0.049(11) 0.029(12) 0.009(9) 0.016(9)
C15 0.0350(17) 0.0237(16) 0.038(2) 0.0052(15) 0.0055(15) 0.0090(14)
C16 0.0325(17) 0.0267(17) 0.035(2) 0.0075(15) 0.0078(15) 0.0073(14)
C17 0.0362(18) 0.0276(18) 0.041(2) 0.0049(16) 0.0047(16) 0.0108(14)
C18 0.0348(18) 0.038(2) 0.039(2) 0.0117(17) 0.0105(16) 0.0122(15)
C19 0.038(2) 0.040(2) 0.063(3) 0.021(2) 0.0129(19) 0.0160(17)
C20 0.041(2) 0.060(3) 0.068(3) 0.034(3) 0.008(2) 0.018(2)

loop_
_atom_type_symbol
_atom_type_description
_atom_type_scat_dispersion_real
_atom_type_scat_dispersion_imag
_atom_type_scat_source
C C 0.0033 0.0016 'International Tables Vol C Tables 4.2.6.8 and 6.1.1.4'
H H 0.0000 0.0000 'International Tables Vol C Tables 4.2.6.8 and 6.1.1.4'
S S 0.1246 0.1234 'International Tables Vol C Tables 4.2.6.8 and 6.1.1.4'
Br Br -0.2901 2.4595 'International Tables Vol C Tables 4.2.6.8 and 6.1.1.4'

loop_
_geom_angle_atom_site_label_1
_geom_angle_atom_site_label_2
_geom_angle_atom_site_label_3
_geom_angle
_geom_angle_site_symmetry_1
_geom_angle_site_symmetry_3
_geom_angle_publ_flag
C1 S1 C2 91.14(16) . . ?
C4 S2 C5 94.43(16) . . ?
C3 S3 C5 94.47(15) . . ?
C6 S4 C7 95.50(16) . . ?
C6 S5 C8 95.32(16) . . ?
C7 S6 C9 101.62(16) . . ?
C8 S7 C15 102.24(15) . . ?
C4 C1 S1 112.1(2) . . ?
C4 C1 Br1 126.3(3) . . ?
S1 C1 Br1 121.69(17) . . ?
C3 C2 S1 112.1(3) . . ?
C3 C2 Br2 126.6(2) . . ?
S1 C2 Br2 121.33(19) . . ?
C2 C3 C4 112.3(3) . . ?
C2 C3 S3 130.6(3) . . ?
C4 C3 S3 117.1(2) . . ?
C1 C4 C3 112.4(3) . . ?
C1 C4 S2 130.5(3) . . ?
C3 C4 S2 117.1(2) . . ?
C6 C5 S2 121.6(3) . . ?
C6 C5 S3 121.5(3) . . ?
S2 C5 S3 116.89(17) . . ?
C5 C6 S5 122.6(3) . . ?
C5 C6 S4 123.1(3) . . ?
S5 C6 S4 114.24(18) . . ?
C8 C7 S6 125.4(3) . . ?
C8 C7 S4 116.9(3) . . ?
S6 C7 S4 117.2(2) . . ?
C7 C8 S7 125.4(3) . . ?
C7 C8 S5 117.6(2) . . ?
S7 C8 S5 116.7(2) . . ?
C10 C9 S6 114.2(3) . . ?
C11 C10 C9 112.8(3) . . ?
C12 C11 C10 113.5(3) . . ?
C13 C12 C11 113.7(4) . . ?
C14 C13 C12 120.6(10) . . ?
C14 C13 C14 14.1(17) . . ?
C12 C13 C14 106.4(10) . . ?
C16 C15 S7 114.0(3) . . ?
C15 C16 C17 112.3(3) . . ?
C16 C17 C18 112.1(3) . . ?
C19 C18 C17 113.9(3) . . ?
C18 C19 C20 111.8(4) . . ?

loop_
_geom_bond_atom_site_label_1
_geom_bond_atom_site_label_2
_geom_bond_distance
_geom_bond_site_symmetry_2
_geom_bond_publ_flag
Br1 C1 1.859(3) . ?
Br2 C2 1.857(3) . ?
S1 C1 1.720(3) . ?
S1 C2 1.727(3) . ?
S2 C4 1.744(3) . ?
S2 C5 1.767(3) . ?
S3 C3 1.743(3) . ?
S3 C5 1.768(4) . ?
S4 C6 1.758(4) . ?
S4 C7 1.763(3) . ?
S5 C6 1.758(3) . ?
S5 C8 1.759(3) . ?
S6 C7 1.746(3) . ?
S6 C9 1.819(4) . ?
S7 C8 1.752(3) . ?
S7 C15 1.832(3) . ?
C1 C4 1.365(4) . ?
C2 C3 1.359(5) . ?
C3 C4 1.425(5) . ?
C5 C6 1.341(5) . ?
C7 C8 1.340(5) . ?
C9 C10 1.520(5) . ?
C10 C11 1.517(5) . ?
C11 C12 1.515(5) . ?
C12 C13 1.513(5) . ?
C13 C14 1.46(4) . ?
C13 C14 1.59(4) . ?
C15 C16 1.507(5) . ?
C16 C17 1.520(5) . ?
C17 C18 1.522(5) . ?
C18 C19 1.521(5) . ?
C19 C20 1.528(6) . ?
